data_4321759
loop_
_publ_author_name
'Shinzi Kato'
'Nobuyuki Kitaoka'
'Osamu Niyomura'
'Yuka Kitoh'
'Takahiro Kanda'
'Masahiro Ebihara'

_publ_section_title
;
 Heavy Alkali Metal Arenedithiocarboxylates: A Facile Synthesis, Dimeric
 Structure, and Nonbonding Interaction between the Metals and Aromatic
 Ring Carbons
;
_journal_name_full 'Inorganic Chemistry'
_journal_page_first 496
_journal_page_last 506
_journal_paper_doi 10.1021/ic9808089
_journal_volume 38
_journal_year 1999
_chemical_formula_sum 'C9 H11 Na O2 S2'
_chemical_formula_weight 238.29
_space_group_IT_number 18
_symmetry_cell_setting orthorhombic
_symmetry_Int_Tables_number 18
_symmetry_space_group_name_Hall 'P 2 2ab'
_symmetry_space_group_name_H-M 'P 21 21 2'
_audit_creation_date 'Sat Jun 27 13:27:23 1998'
_audit_creation_method 'from TEXRAY.INF file'
_cell_angle_alpha 89.98(1)
_cell_angle_beta 90.01(2)
_cell_angle_gamma 90.02(1)
_cell_formula_units_Z 4
_cell_length_a 18.727(4)
_cell_length_b 10.500(2)
_cell_length_c 4.2192(8)
_cell_measurement_reflns_used 25
_cell_measurement_temperature 296.2
_cell_measurement_theta_max 12.4
_cell_measurement_theta_min 10.2
_cell_volume 829.6(3)
_computing_cell_refinement 'Rigaku/AFC Diffractometer Control'
_computing_data_collection 'Rigaku/AFC Diffractometer Control'
_computing_data_reduction teXsan
_computing_publication_material teXsan
_computing_structure_refinement teXsan
_computing_structure_solution SAPI91
_diffrn_ambient_temperature 296.2
_diffrn_measurement_device_type 'Rigaku AFC7R'
_diffrn_measurement_method \w-2\q
_diffrn_orient_matrix_UB_11 -0.01868
_diffrn_orient_matrix_UB_12 -0.04966
_diffrn_orient_matrix_UB_13 -0.18443
_diffrn_orient_matrix_UB_21 0.01872
_diffrn_orient_matrix_UB_22 -0.08030
_diffrn_orient_matrix_UB_23 0.09662
_diffrn_orient_matrix_UB_31 -0.04639
_diffrn_orient_matrix_UB_32 -0.01244
_diffrn_orient_matrix_UB_33 0.11324
_diffrn_radiation_detector 'scintillation counter'
_diffrn_radiation_monochromator graphite
_diffrn_radiation_source 'Rigaku rotating anode'
_diffrn_radiation_type 'Mo K\a'
_diffrn_radiation_wavelength 0.7107
_diffrn_reflns_av_R_equivalents 0.191
_diffrn_reflns_av_sigmaI/netI 0.202
_diffrn_reflns_limit_h_max 24
_diffrn_reflns_limit_h_min 0
_diffrn_reflns_limit_k_max 13
_diffrn_reflns_limit_k_min 0
_diffrn_reflns_limit_l_max 5
_diffrn_reflns_limit_l_min 0
_diffrn_reflns_number 3946
_diffrn_reflns_reduction_process 'Lp corrections applied'
_diffrn_reflns_theta_max 27.50
_diffrn_reflns_theta_min 1.94
_diffrn_standards_decay_% 0.11
_diffrn_standards_interval_count 150
_diffrn_standards_number 3
_exptl_absorpt_coefficient_mu 0.653
_exptl_absorpt_correction_type none
_exptl_crystal_colour red
_exptl_crystal_density_diffrn 1.908
_exptl_crystal_density_method 'not measured'
_exptl_crystal_description prismatic
_exptl_crystal_F_000 496.00
_exptl_crystal_size_max 0.200
_exptl_crystal_size_mid 0.200
_exptl_crystal_size_min 0.150
_refine_diff_density_max 0.93
_refine_diff_density_min -1.44
_refine_ls_extinction_method none
_refine_ls_goodness_of_fit_ref 2.705
_refine_ls_hydrogen_treatment noref
_refine_ls_matrix_type full
_refine_ls_number_constraints 0
_refine_ls_number_parameters 94
_refine_ls_number_reflns 513
_refine_ls_number_restraints 0
_refine_ls_R_factor_all 0.0000
_refine_ls_R_factor_gt 0.0000
_refine_ls_shift/su_max 0.0000
_refine_ls_shift/su_mean 0.0000
_refine_ls_structure_factor_coef F
_refine_ls_weighting_details 'w = 1/[\s^2^(Fo) + 0.00010|Fo|^2^]'
_refine_ls_weighting_scheme calc
_refine_ls_wR_factor_gt 0.0000
_refine_ls_wR_factor_ref 0.0664
_reflns_number_gt 0
_reflns_number_total 1405
_reflns_threshold_expression >3.0sigma(I)
_cod_data_source_file ic9808089_4.cif
_cod_data_source_block 4-tolCS2Na
_cod_original_cell_volume 829.7(3)
_cod_original_sg_symbol_H-M 'P 21 21 2 '
_cod_original_formula_sum 'C9 H11 Na O2 S2 '
_cod_database_code 4321759

loop_
_symmetry_equiv_pos_as_xyz
x,y,z
-x,-y,z
1/2+x,1/2-y,-z
1/2-x,1/2+y,-z

loop_
_atom_site_label
_atom_site_type_symbol
_atom_site_fract_x
_atom_site_fract_y
_atom_site_fract_z
_atom_site_U_iso_or_equiv
_atom_site_adp_type
_atom_site_occupancy
_atom_site_calc_flag
_atom_site_refinement_flags
_atom_site_disorder_assembly
_atom_site_disorder_group
S(1) S 0.4197(2) 0.5336(3) 0.4429(8) 0.0472(9) Uani 1.00 d . . .
S(2) S 0.4367(2) 0.2542(3) 0.521(1) 0.062(1) Uani 1.00 d . . .
Na(1) Na 0.5000 0.5000 0.218(4) 0.152(9) Uiso 0.71 d SP . .
C(1) C 0.3873(5) 0.385(1) 0.548(3) 0.041(4) Uani 1.00 d . . .
C(2) C 0.3129(6) 0.388(1) 0.660(3) 0.039(4) Uani 1.00 d . . .
C(3) C 0.2664(6) 0.4833(10) 0.584(3) 0.046(4) Uani 1.00 d . . .
C(4) C 0.1966(7) 0.484(1) 0.692(3) 0.046(4) Uani 1.00 d . . .
C(5) C 0.1711(6) 0.386(1) 0.872(3) 0.053(5) Uani 1.00 d . . .
C(6) C 0.2177(7) 0.287(1) 0.950(3) 0.051(4) Uani 1.00 d . . .
C(7) C 0.2881(7) 0.286(1) 0.853(3) 0.044(4) Uani 1.00 d . . .
C(8) C 0.0956(6) 0.388(1) 0.987(4) 0.071(5) Uani 1.00 d . . .
H(1) H 0.2819 0.5545 0.4486 0.0253 Uiso 1.00 calc . . .
H(2) H 0.1616 0.5537 0.6346 0.0253 Uiso 1.00 calc . . .
H(3) H 0.1987 0.2173 1.0919 0.0253 Uiso 1.00 calc . . .
H(4) H 0.3200 0.2128 0.9191 0.0253 Uiso 1.00 calc . . .
H(5) H 0.0848 0.3301 1.1472 0.0253 Uiso 1.00 calc . . .
H(6) H 0.0811 0.4732 1.0563 0.0253 Uiso 1.00 calc . . .
H(7) H 0.0614 0.3699 0.8086 0.0253 Uiso 1.00 calc . . .

loop_
_atom_site_aniso_label
_atom_site_aniso_U_11
_atom_site_aniso_U_22
_atom_site_aniso_U_33
_atom_site_aniso_U_12
_atom_site_aniso_U_13
_atom_site_aniso_U_23
S(1) 0.042(2) 0.049(2) 0.051(2) -0.005(2) 0.000(2) 0.009(2)
S(2) 0.046(2) 0.040(2) 0.099(3) 0.004(2) -0.001(3) -0.012(2)
C(1) 0.031(6) 0.043(7) 0.048(8) -0.003(6) -0.012(7) 0.005(7)
C(2) 0.029(7) 0.039(6) 0.050(9) 0.001(7) -0.003(7) -0.003(7)
C(3) 0.041(8) 0.026(6) 0.070(8) 0.002(6) -0.004(7) -0.003(7)
C(4) 0.039(8) 0.034(7) 0.064(8) -0.002(7) -0.004(7) 0.003(7)
C(5) 0.035(9) 0.054(8) 0.07(1) -0.005(7) -0.005(7) -0.016(8)
C(6) 0.053(8) 0.052(8) 0.047(8) -0.019(7) 0.004(9) 0.010(7)
C(7) 0.046(8) 0.032(7) 0.054(9) 0.004(6) -0.014(7) -0.005(6)
C(8) 0.055(9) 0.069(9) 0.09(1) -0.014(7) 0.01(1) 0.000(9)

loop_
_atom_type_symbol
_atom_type_description
_atom_type_scat_dispersion_real
_atom_type_scat_dispersion_imag
_atom_type_scat_source
C C 0.003 0.002
;International Tables for Crystallography
(1992, Vol. C, Tables 4.2.6.8 and 6.1.1.1)
;
H H 0.000 0.000
;International Tables for Crystallography
(1992, Vol. C, Table 6.1.1.2)
;
Na Na 0.036 0.025
;International Tables for Crystallography
(1992, Vol. C, Tables 4.2.6.8 and 6.1.1.1)
;
S S 0.125 0.123
;International Tables for Crystallography
(1992, Vol. C, Tables 4.2.6.8 and 6.1.1.1)
;
O O 0.011 0.006
;International Tables for Crystallography
(1992, Vol. C, Tables 4.2.6.8 and 6.1.1.1)
;

loop_
_geom_angle_atom_site_label_1
_geom_angle_atom_site_label_2
_geom_angle_atom_site_label_3
_geom_angle
_geom_angle_site_symmetry_1
_geom_angle_site_symmetry_2
_geom_angle_site_symmetry_3
_geom_angle_publ_flag
Na(1) S(1) C(1) 104.4(4) 1_555 1_555 1_555 yes
S(1) Na(1) S(1) 116.9(10) 1_555 1_555 2_665 yes
S(1) C(1) S(2) 122.2(6) 1_555 1_555 1_555 yes
S(1) C(1) C(2) 113.1(8) 1_555 1_555 1_555 yes
S(2) C(1) C(2) 124.7(9) 1_555 1_555 1_555 yes
C(1) C(2) C(3) 123(1) 1_555 1_555 1_555 yes
C(1) C(2) C(7) 118(1) 1_555 1_555 1_555 yes
C(3) C(2) C(7) 118(1) 1_555 1_555 1_555 yes
C(2) C(3) C(4) 121(1) 1_555 1_555 1_555 yes
C(2) C(3) H(1) 120(1) 1_555 1_555 1_555 no
C(4) C(3) H(1) 117(1) 1_555 1_555 1_555 no
C(3) C(4) C(5) 120(1) 1_555 1_555 1_555 yes
C(3) C(4) H(2) 122(1) 1_555 1_555 1_555 no
C(5) C(4) H(2) 116(1) 1_555 1_555 1_555 no
C(4) C(5) C(6) 118(1) 1_555 1_555 1_555 yes
C(4) C(5) C(8) 120(1) 1_555 1_555 1_555 yes
C(6) C(5) C(8) 121(1) 1_555 1_555 1_555 yes
C(5) C(6) C(7) 122(1) 1_555 1_555 1_555 yes
C(5) C(6) H(3) 117(1) 1_555 1_555 1_555 no
C(7) C(6) H(3) 120(1) 1_555 1_555 1_555 no
C(2) C(7) C(6) 118(1) 1_555 1_555 1_555 yes
C(2) C(7) H(4) 122(1) 1_555 1_555 1_555 no
C(6) C(7) H(4) 119(1) 1_555 1_555 1_555 no
C(5) C(8) H(5) 115(1) 1_555 1_555 1_555 no
C(5) C(8) H(6) 111(1) 1_555 1_555 1_555 no
C(5) C(8) H(7) 111(1) 1_555 1_555 1_555 no
H(5) C(8) H(6) 108(1) 1_555 1_555 1_555 no
H(5) C(8) H(7) 106(1) 1_555 1_555 1_555 no
H(6) C(8) H(7) 102(1) 1_555 1_555 1_555 no

loop_
_geom_bond_atom_site_label_1
_geom_bond_atom_site_label_2
_geom_bond_distance
_geom_bond_site_symmetry_1
_geom_bond_site_symmetry_2
_geom_bond_publ_flag
S(1) Na(1) 1.813(10) 1_555 1_555 yes
S(1) C(1) 1.73(1) 1_555 1_555 yes
S(2) C(1) 1.66(1) 1_555 1_555 yes
C(1) C(2) 1.47(1) 1_555 1_555 yes
C(2) C(3) 1.36(1) 1_555 1_555 yes
C(2) C(7) 1.43(2) 1_555 1_555 yes
C(3) C(4) 1.38(2) 1_555 1_555 yes
C(3) H(1) 0.984 1_555 1_555 no
C(4) C(5) 1.37(2) 1_555 1_555 yes
C(4) H(2) 1.014 1_555 1_555 no
C(5) C(6) 1.40(2) 1_555 1_555 yes
C(5) C(8) 1.49(2) 1_555 1_555 yes
C(6) C(7) 1.38(2) 1_555 1_555 yes
C(6) H(3) 1.008 1_555 1_555 no
C(7) H(4) 1.010 1_555 1_555 no
C(8) H(5) 0.928 1_555 1_555 no
C(8) H(6) 0.985 1_555 1_555 no
C(8) H(7) 1.006 1_555 1_555 no

loop_
_geom_contact_atom_site_label_1
_geom_contact_atom_site_label_2
_geom_contact_distance
_geom_contact_site_symmetry_1
_geom_contact_site_symmetry_2
_geom_contact_publ_flag
S(1) S(1) 3.090(7) 1_555 2_665 ?
S(1) S(2) 3.508(5) 1_555 2_665 ?
S(2) Na(1) 3.114(9) 1_555 1_555 ?
Na(1) C(1) 2.80(1) 1_555 1_555 ?
Na(1) C(1) 2.80(1) 1_555 2_665 ?
C(2) C(7) 3.60(2) 1_555 1_554 ?
C(3) C(6) 3.50(2) 1_555 1_554 ?

loop_
_geom_torsion_atom_site_label_1
_geom_torsion_atom_site_label_2
_geom_torsion_atom_site_label_3
_geom_torsion_atom_site_label_4
_geom_torsion
_geom_torsion_site_symmetry_1
_geom_torsion_site_symmetry_2
_geom_torsion_site_symmetry_3
_geom_torsion_site_symmetry_4
_geom_torsion_publ_flag
S(1) Na(1) S(1) C(1) -81.2(5) 1_555 1_555 2_665 2_665 yes
S(1) C(1) C(2) C(3) 22(1) 1_555 1_555 1_555 1_555 yes
S(1) C(1) C(2) C(7) -158.4(9) 1_555 1_555 1_555 1_555 yes
S(2) C(1) S(1) Na(1) 14(1) 1_555 1_555 1_555 1_555 yes
S(2) C(1) C(2) C(3) -157(1) 1_555 1_555 1_555 1_555 yes
S(2) C(1) C(2) C(7) 21(1) 1_555 1_555 1_555 1_555 yes
Na(1) S(1) C(1) C(2) -164(1) 1_555 1_555 1_555 1_555 yes
Na(1) S(1) C(1) C(2) -164(1) 1_555 2_665 2_665 2_665 yes
C(1) C(2) C(3) C(4) 179(1) 1_555 1_555 1_555 1_555 yes
C(1) C(2) C(7) C(6) -178(1) 1_555 1_555 1_555 1_555 yes
C(2) C(3) C(4) C(5) -1(1) 1_555 1_555 1_555 1_555 yes
C(2) C(7) C(6) C(5) -1(1) 1_555 1_555 1_555 1_555 yes
C(3) C(2) C(7) C(6) 1(1) 1_555 1_555 1_555 1_555 yes
C(3) C(4) C(5) C(6) 1(1) 1_555 1_555 1_555 1_555 yes
C(3) C(4) C(5) C(8) -179(1) 1_555 1_555 1_555 1_555 yes
C(4) C(3) C(2) C(7) 0(1) 1_555 1_555 1_555 1_555 yes
C(4) C(5) C(6) C(7) 0(2) 1_555 1_555 1_555 1_555 yes
C(7) C(6) C(5) C(8) -178(1) 1_555 1_555 1_555 1_555 yes
